data_4060620
_journal_name_full Organometallics
_journal_paper_doi 10.1021/om050781i
_journal_year 2006
_chemical_formula_sum 'C22 H28 I2 N4 Ni'
_chemical_formula_weight 660.99
_space_group_IT_number 2
_symmetry_cell_setting triclinic
_symmetry_space_group_name_Hall '-P 1'
_symmetry_space_group_name_H-M 'P -1'
_cell_angle_alpha 109.131(2)
_cell_angle_beta 110.143(2)
_cell_angle_gamma 96.328(3)
_cell_formula_units_Z 1
_cell_length_a 8.3782(10)
_cell_length_b 8.8215(11)
_cell_length_c 9.6638(12)
_cell_measurement_temperature 223(2)
_cell_volume 613.15(13)
_diffrn_ambient_temperature 223(2)
_exptl_crystal_density_diffrn 1.790
_cod_depositor_comments
;
The following automatic conversions were performed:
'_symmetry_cell_setting' value 'Triclinic' changed to 'triclinic'
according to '/home/saulius/struct/CIF-dictionaries/cif_core.dic'
dictionary named 'cif_core.dic' version 2.4.1 from 2010-06-29.

Automatic conversion script
Id: cif_fix_enum 1527 2010-12-29 10:47:43Z saulius 
;
_cod_database_code 4060620

loop_
_symmetry_equiv_pos_as_xyz
'x, y, z'
'-x, -y, -z'

loop_
_atom_site_label
_atom_site_type_symbol
_atom_site_fract_x
_atom_site_fract_y
_atom_site_fract_z
_atom_site_U_iso_or_equiv
_atom_site_adp_type
_atom_site_occupancy
_atom_site_symmetry_multiplicity
_atom_site_calc_flag
_atom_site_refinement_flags
_atom_site_disorder_assembly
_atom_site_disorder_group
Ni1 Ni 0.5000 0.5000 0.5000 0.0358(2) Uani 1 2 d S . .
I1 I 0.32330(4) 0.24271(4) 0.48233(4) 0.04796(16) Uani 1 1 d . . .
N1 N 0.5350(5) 0.6623(6) 0.8281(5) 0.0437(10) Uani 1 1 d . . .
N2 N 0.3004(5) 0.6826(5) 0.6594(5) 0.0385(9) Uani 1 1 d . . .
C1 C 0.4430(6) 0.6235(6) 0.6699(5) 0.0370(10) Uani 1 1 d . . .
C2 C 0.4506(7) 0.7429(7) 0.9179(5) 0.0402(10) Uani 1 1 d . . .
C7 C 0.4905(8) 0.8040(8) 1.0807(6) 0.0556(15) Uani 1 1 d . . .
H7 H 0.5931 0.7941 1.1537 0.067 Uiso 1 1 calc R . .
C6 C 0.3742(8) 0.8800(8) 1.1313(6) 0.0567(15) Uani 1 1 d . . .
H6 H 0.3975 0.9217 1.2410 0.068 Uiso 1 1 calc R . .
C5 C 0.2242(8) 0.8963(8) 1.0251(7) 0.0554(14) Uani 1 1 d . . .
H5 H 0.1492 0.9506 1.0647 0.067 Uiso 1 1 calc R . .
C4 C 0.1808(8) 0.8351(8) 0.8616(7) 0.0507(13) Uani 1 1 d . . .
H4 H 0.0773 0.8444 0.7892 0.061 Uiso 1 1 calc R . .
C3 C 0.2990(6) 0.7590(6) 0.8108(5) 0.0379(10) Uani 1 1 d . . .
C11 C 0.7026(8) 0.6198(10) 0.8939(7) 0.071(2) Uani 1 1 d . . .
H11A H 0.6827 0.5280 0.9252 0.107 Uiso 1 1 calc R . .
H11B H 0.7853 0.7151 0.9867 0.107 Uiso 1 1 calc R . .
H11C H 0.7500 0.5883 0.8131 0.107 Uiso 1 1 calc R . .
C8 C 0.1615(7) 0.6657(8) 0.5090(6) 0.0501(14) Uani 1 1 d . . .
H8A H 0.0475 0.6382 0.5139 0.060 Uiso 1 1 calc R . .
H8B H 0.1652 0.5728 0.4211 0.060 Uiso 1 1 calc R . .
C9 C 0.1744(9) 0.8152(10) 0.4725(9) 0.0677(17) Uani 1 1 d . . .
H9A H 0.2906 0.8480 0.4736 0.081 Uiso 1 1 calc R . .
H9B H 0.1604 0.9067 0.5546 0.081 Uiso 1 1 calc R . .
C10 C 0.0297(10) 0.7803(12) 0.3048(9) 0.081(2) Uani 1 1 d . . .
H10A H 0.0391 0.6852 0.2247 0.122 Uiso 1 1 calc R . .
H10B H 0.0450 0.8765 0.2785 0.122 Uiso 1 1 calc R . .
H10C H -0.0852 0.7576 0.3069 0.122 Uiso 1 1 calc R . .

loop_
_atom_site_aniso_label
_atom_site_aniso_U_11
_atom_site_aniso_U_22
_atom_site_aniso_U_33
_atom_site_aniso_U_23
_atom_site_aniso_U_13
_atom_site_aniso_U_12
Ni1 0.0367(4) 0.0508(5) 0.0277(4) 0.0168(4) 0.0173(3) 0.0218(4)
I1 0.0501(2) 0.0552(3) 0.0474(2) 0.02071(17) 0.02756(17) 0.01839(17)
N1 0.039(2) 0.064(3) 0.0321(19) 0.0188(19) 0.0162(17) 0.023(2)
N2 0.041(2) 0.053(2) 0.0322(19) 0.0204(17) 0.0195(17) 0.0232(18)
C1 0.039(2) 0.049(3) 0.030(2) 0.020(2) 0.0159(19) 0.017(2)
C2 0.043(3) 0.051(3) 0.031(2) 0.016(2) 0.018(2) 0.017(2)
C7 0.062(4) 0.076(4) 0.032(2) 0.021(3) 0.022(2) 0.024(3)
C6 0.065(4) 0.072(4) 0.036(3) 0.016(3) 0.030(3) 0.019(3)
C5 0.061(4) 0.068(4) 0.051(3) 0.020(3) 0.040(3) 0.026(3)
C4 0.049(3) 0.065(4) 0.046(3) 0.021(3) 0.027(2) 0.025(3)
C3 0.039(2) 0.047(3) 0.035(2) 0.017(2) 0.021(2) 0.014(2)
C11 0.053(4) 0.114(6) 0.042(3) 0.024(3) 0.012(3) 0.048(4)
C8 0.047(3) 0.073(4) 0.040(3) 0.026(3) 0.019(2) 0.036(3)
C9 0.060(4) 0.079(5) 0.072(4) 0.039(4) 0.025(3) 0.020(3)
C10 0.071(5) 0.124(7) 0.067(4) 0.058(5) 0.028(4) 0.033(5)

loop_
_geom_bond_atom_site_label_1
_geom_bond_atom_site_label_2
_geom_bond_distance
_geom_bond_site_symmetry_2
_geom_bond_publ_flag
Ni1 C1 1.896(4) . ?
Ni1 C1 1.896(4) 2_666 ?
Ni1 I1 2.4906(4) 2_666 ?
Ni1 I1 2.4906(4) . ?
N1 C1 1.355(6) . ?
N1 C2 1.374(6) . ?
N1 C11 1.474(7) . ?
N2 C1 1.341(6) . ?
N2 C3 1.400(6) . ?
N2 C8 1.464(6) . ?
C2 C7 1.385(7) . ?
C2 C3 1.391(7) . ?
C7 C6 1.377(8) . ?
C6 C5 1.379(9) . ?
C5 C4 1.386(8) . ?
C4 C3 1.393(7) . ?
C8 C9 1.475(10) . ?
C9 C10 1.558(9) . ?
